data_2236941
loop_
_publ_author_name
'Gonz\'alez, Mar\'ia'
'Mart\'inez, Andrea'
'Rivadulla, Marcos L.'
'Covelo, Berta'

_publ_section_title
;
 (3a<i>RS</i>,7a<i>SR</i>)-7a-Methoxy-2-oxo-2,3,3a,4,5,6,7,7a-octahydro-1-benzofuran-4,4-dicarbonitrile
;
_journal_coeditor_code JJ2158
_journal_issue 12
_journal_name_full 'Acta Crystallographica Section E'
_journal_page_first o3496
_journal_paper_doi 10.1107/S1600536812048519
_journal_volume 68
_journal_year 2012
_chemical_formula_iupac 'C11 H12 N2 O3'
_chemical_formula_moiety 'C11 H12 N2 O3'
_chemical_formula_sum 'C11 H12 N2 O3'
_chemical_formula_weight 220.23
_chemical_name_systematic
;
(3a<i>RS</i>,7a<i>SR</i>)-7a-Methoxy-2-oxo-2,3,3a,4,5,6,7,7a-octahydro-
1-benzofuran-4,4-dicarbonitrile
;
_space_group_IT_number 14
_symmetry_cell_setting monoclinic
_symmetry_space_group_name_Hall '-P 2yn'
_symmetry_space_group_name_H-M 'P 1 21/n 1'
_atom_sites_solution_hydrogens geom
_atom_sites_solution_primary direct
_atom_sites_solution_secondary difmap
_audit_creation_method SHELXL-97
_cell_angle_alpha 90.00
_cell_angle_beta 104.250(5)
_cell_angle_gamma 90.00
_cell_formula_units_Z 4
_cell_length_a 11.816(3)
_cell_length_b 7.228(2)
_cell_length_c 13.017(4)
_cell_measurement_reflns_used 1285
_cell_measurement_temperature 293(2)
_cell_measurement_theta_max 22.81
_cell_measurement_theta_min 2.68
_cell_volume 1077.5(5)
_computing_cell_refinement 'SAINT (Bruker, 1998)'
_computing_data_collection 'SMART (Bruker, 1998)'
_computing_data_reduction 'SAINT (Bruker, 1998)'
_computing_molecular_graphics
;PLATON (Spek, 2011) and
<i>Mercury</i> (Macrae <i>et al.</i>, 2006)
;
_computing_publication_material 'SHELXTL (Sheldrick, 2008)'
_computing_structure_refinement 'SHELXL97 (Sheldrick, 2008)'
_computing_structure_solution 'SHELXS97 (Sheldrick, 2008)'
_diffrn_ambient_temperature 293(2)
_diffrn_measured_fraction_theta_full 0.995
_diffrn_measured_fraction_theta_max 0.995
_diffrn_measurement_device_type 'Bruker SMART 1000 CCD'
_diffrn_measurement_method '\f and \w scans'
_diffrn_radiation_monochromator graphite
_diffrn_radiation_source 'fine-focus sealed tube'
_diffrn_radiation_type MoK\a
_diffrn_radiation_wavelength 0.71073
_diffrn_reflns_av_R_equivalents 0.0300
_diffrn_reflns_av_sigmaI/netI 0.0354
_diffrn_reflns_limit_h_max 14
_diffrn_reflns_limit_h_min -13
_diffrn_reflns_limit_k_max 8
_diffrn_reflns_limit_k_min -8
_diffrn_reflns_limit_l_max 15
_diffrn_reflns_limit_l_min -14
_diffrn_reflns_number 5473
_diffrn_reflns_theta_full 25.01
_diffrn_reflns_theta_max 25.01
_diffrn_reflns_theta_min 2.09
_exptl_absorpt_coefficient_mu 0.100
_exptl_absorpt_correction_T_max 0.7452
_exptl_absorpt_correction_T_min 0.6972
_exptl_absorpt_correction_type multi-scan
_exptl_absorpt_process_details '(SADABS; Sheldrick, 1996)'
_exptl_crystal_colour colourless
_exptl_crystal_density_diffrn 1.357
_exptl_crystal_density_method 'not measured'
_exptl_crystal_description prism
_exptl_crystal_F_000 464
_exptl_crystal_size_max 0.49
_exptl_crystal_size_mid 0.24
_exptl_crystal_size_min 0.19
_refine_diff_density_max 0.450
_refine_diff_density_min -0.185
_refine_ls_extinction_method none
_refine_ls_goodness_of_fit_ref 1.029
_refine_ls_hydrogen_treatment constr
_refine_ls_matrix_type full
_refine_ls_number_parameters 146
_refine_ls_number_reflns 1893
_refine_ls_number_restraints 0
_refine_ls_restrained_S_all 1.029
_refine_ls_R_factor_all 0.0809
_refine_ls_R_factor_gt 0.0477
_refine_ls_shift/su_max 0.000
_refine_ls_shift/su_mean 0.000
_refine_ls_structure_factor_coef Fsqd
_refine_ls_weighting_details 'calc w=1/[\s^2^(Fo^2^)+(0.0722P)^2^+0.3369P] where P=(Fo^2^+2Fc^2^)/3'
_refine_ls_weighting_scheme calc
_refine_ls_wR_factor_gt 0.1174
_refine_ls_wR_factor_ref 0.1426
_reflns_number_gt 1244
_reflns_number_total 1893
_reflns_threshold_expression I>2sigma(I)
_cod_data_source_file jj2158.cif
_cod_data_source_block I
_cod_original_cell_volume 1077.6(5)
_cod_original_sg_symbol_H-M 'P 21/n'
_cod_database_code 2236941
_cod_database_fobs_code 2236941

loop_
_symmetry_equiv_pos_as_xyz
'x, y, z'
'-x+1/2, y+1/2, -z+1/2'
'-x, -y, -z'
'x-1/2, -y-1/2, z-1/2'

loop_
_atom_site_type_symbol
_atom_site_label
_atom_site_fract_x
_atom_site_fract_y
_atom_site_fract_z
_atom_site_U_iso_or_equiv
_atom_site_adp_type
_atom_site_calc_flag
_atom_site_refinement_flags
_atom_site_occupancy
_atom_site_symmetry_multiplicity
O O1 0.67913(13) 0.7856(2) 0.36232(13) 0.0423(5) Uani d . 1 1
O O2 0.67361(18) 0.5064(3) 0.43402(17) 0.0660(6) Uani d . 1 1
O O3 0.63413(13) 1.0294(2) 0.45900(12) 0.0401(4) Uani d . 1 1
N N41 0.2043(2) 0.7955(4) 0.1943(2) 0.0671(7) Uani d . 1 1
N N42 0.5146(2) 0.5424(4) 0.1555(2) 0.0700(8) Uani d . 1 1
C C2 0.6249(2) 0.6485(4) 0.4044(2) 0.0454(6) Uani d . 1 1
C C3 0.5029(2) 0.7069(3) 0.40461(19) 0.0415(6) Uani d . 1 1
H H3A 0.4961 0.7318 0.4761 0.050 Uiso calc R 1 1
H H3B 0.4467 0.6125 0.3731 0.050 Uiso calc R 1 1
C C3A 0.48499(18) 0.8826(3) 0.33778(17) 0.0344(6) Uani d . 1 1
H H3 0.4371 0.9708 0.3658 0.041 Uiso calc R 1 1
C C4 0.42864(19) 0.8445(3) 0.21834(18) 0.0394(6) Uani d . 1 1
C C5 0.4493(2) 1.0080(4) 0.14904(19) 0.0464(7) Uani d . 1 1
H H5A 0.4119 0.9828 0.0753 0.056 Uiso calc R 1 1
H H5B 0.4150 1.1195 0.1698 0.056 Uiso calc R 1 1
C C6 0.5794(2) 1.0369(4) 0.1619(2) 0.0508(7) Uani d . 1 1
H H6A 0.5916 1.1360 0.1155 0.061 Uiso calc R 1 1
H H6B 0.6137 0.9250 0.1415 0.061 Uiso calc R 1 1
C C7 0.6392(2) 1.0854(4) 0.27642(19) 0.0453(6) Uani d . 1 1
H H7A 0.7230 1.0856 0.2845 0.054 Uiso calc R 1 1
H H7B 0.6164 1.2097 0.2911 0.054 Uiso calc R 1 1
C C7A 0.61086(19) 0.9552(3) 0.35683(18) 0.0352(6) Uani d . 1 1
C C8 0.7522(2) 1.0884(4) 0.5017(2) 0.0520(7) Uani d . 1 1
H H8A 0.8048 0.9939 0.4902 0.078 Uiso calc R 1 1
H H8B 0.7645 1.1105 0.5764 0.078 Uiso calc R 1 1
H H8C 0.7662 1.2004 0.4672 0.078 Uiso calc R 1 1
C C42 0.4769(2) 0.6739(4) 0.1824(2) 0.0483(7) Uani d . 1 1
C C41 0.3020(2) 0.8146(4) 0.2047(2) 0.0460(6) Uani d . 1 1

loop_
_atom_site_aniso_label
_atom_site_aniso_U_11
_atom_site_aniso_U_22
_atom_site_aniso_U_33
_atom_site_aniso_U_12
_atom_site_aniso_U_13
_atom_site_aniso_U_23
O1 0.0349(9) 0.0400(10) 0.0545(10) 0.0055(7) 0.0155(8) -0.0029(8)
O2 0.0677(13) 0.0411(12) 0.0881(16) 0.0172(10) 0.0173(11) 0.0123(10)
O3 0.0359(9) 0.0462(10) 0.0375(9) -0.0036(7) 0.0078(7) -0.0089(7)
N41 0.0405(14) 0.086(2) 0.0718(17) -0.0063(13) 0.0091(12) -0.0035(14)
N42 0.0580(16) 0.0740(19) 0.0745(18) 0.0034(14) 0.0096(13) -0.0302(15)
C2 0.0500(15) 0.0367(15) 0.0489(15) 0.0027(12) 0.0113(12) -0.0013(12)
C3 0.0409(14) 0.0411(14) 0.0440(14) -0.0036(11) 0.0133(11) -0.0006(12)
C3A 0.0316(12) 0.0379(13) 0.0357(13) 0.0007(10) 0.0122(10) -0.0021(10)
C4 0.0320(12) 0.0472(15) 0.0388(13) 0.0008(10) 0.0080(10) -0.0043(11)
C5 0.0462(15) 0.0574(17) 0.0358(14) 0.0016(12) 0.0102(11) 0.0048(11)
C6 0.0494(16) 0.0640(19) 0.0424(15) -0.0038(13) 0.0177(12) 0.0042(13)
C7 0.0438(14) 0.0470(15) 0.0468(15) -0.0060(12) 0.0146(11) 0.0027(12)
C7A 0.0330(12) 0.0357(13) 0.0384(13) 0.0012(10) 0.0113(10) -0.0041(10)
C8 0.0449(15) 0.0523(16) 0.0527(16) -0.0055(13) 0.0003(12) -0.0030(13)
C42 0.0392(14) 0.0572(18) 0.0473(15) -0.0049(13) 0.0081(12) -0.0164(14)
C41 0.0390(15) 0.0535(17) 0.0446(15) -0.0012(12) 0.0086(11) -0.0042(12)

loop_
_atom_type_symbol
_atom_type_description
_atom_type_scat_dispersion_real
_atom_type_scat_dispersion_imag
_atom_type_scat_source
C C 0.0033 0.0016 'International Tables Vol C Tables 4.2.6.8 and 6.1.1.4'
H H 0.0000 0.0000 'International Tables Vol C Tables 4.2.6.8 and 6.1.1.4'
N N 0.0061 0.0033 'International Tables Vol C Tables 4.2.6.8 and 6.1.1.4'
O O 0.0106 0.0060 'International Tables Vol C Tables 4.2.6.8 and 6.1.1.4'

loop_
_geom_angle_atom_site_label_1
_geom_angle_atom_site_label_2
_geom_angle_atom_site_label_3
_geom_angle
C2 O1 C7A 108.73(17)
C7A O3 C8 115.36(17)
O2 C2 O1 121.2(2)
O2 C2 C3 128.8(2)
O1 C2 C3 110.0(2)
C2 C3 C3A 103.38(18)
C2 C3 H3A 111.1
C3A C3 H3A 111.1
C2 C3 H3B 111.1
C3A C3 H3B 111.1
H3A C3 H3B 109.1
C3 C3A C7A 101.50(17)
C3 C3A C4 112.80(19)
C7A C3A C4 112.33(17)
C3 C3A H3 110.0
C7A C3A H3 110.0
C4 C3A H3 110.0
C41 C4 C42 107.3(2)
C41 C4 C5 110.1(2)
C42 C4 C5 108.9(2)
C41 C4 C3A 108.48(18)
C42 C4 C3A 111.02(19)
C5 C4 C3A 110.99(19)
C6 C5 C4 110.0(2)
C6 C5 H5A 109.7
C4 C5 H5A 109.7
C6 C5 H5B 109.7
C4 C5 H5B 109.7
H5A C5 H5B 108.2
C5 C6 C7 110.6(2)
C5 C6 H6A 109.5
C7 C6 H6A 109.5
C5 C6 H6B 109.5
C7 C6 H6B 109.5
H6A C6 H6B 108.1
C7A C7 C6 114.0(2)
C7A C7 H7A 108.7
C6 C7 H7A 108.7
C7A C7 H7B 108.7
C6 C7 H7B 108.7
H7A C7 H7B 107.6
O3 C7A O1 107.39(18)
O3 C7A C7 113.4(2)
O1 C7A C7 110.14(18)
O3 C7A C3A 103.91(17)
O1 C7A C3A 102.82(18)
C7 C7A C3A 118.23(19)
O3 C8 H8A 109.5
O3 C8 H8B 109.5
H8A C8 H8B 109.5
O3 C8 H8C 109.5
H8A C8 H8C 109.5
H8B C8 H8C 109.5
N42 C42 C4 179.5(3)
N41 C41 C4 178.6(3)

loop_
_geom_bond_atom_site_label_1
_geom_bond_atom_site_label_2
_geom_bond_distance
O1 C2 1.366(3)
O1 C7A 1.460(3)
O2 C2 1.194(3)
O3 C7A 1.397(3)
O3 C8 1.433(3)
N41 C41 1.137(3)
N42 C42 1.141(3)
C2 C3 1.503(3)
C3 C3A 1.524(3)
C3 H3A 0.9700
C3 H3B 0.9700
C3A C7A 1.539(3)
C3A C4 1.558(3)
C3A H3 0.9800
C4 C41 1.479(3)
C4 C42 1.482(4)
C4 C5 1.542(3)
C5 C6 1.519(4)
C5 H5A 0.9700
C5 H5B 0.9700
C6 C7 1.525(4)
C6 H6A 0.9700
C6 H6B 0.9700
C7 C7A 1.505(3)
C7 H7A 0.9700
C7 H7B 0.9700
C8 H8A 0.9600
C8 H8B 0.9600
C8 H8C 0.9600

loop_
_geom_hbond_atom_site_label_D
_geom_hbond_atom_site_label_H
_geom_hbond_atom_site_label_A
_geom_hbond_site_symmetry_A
_geom_hbond_distance_DH
_geom_hbond_distance_HA
_geom_hbond_distance_DA
_geom_hbond_angle_DHA
C3 H3A O3 3_676 0.97 2.59 3.290(3) 129.3
C8 H8C O2 1_565 0.96 2.46 3.219(4) 136.0

loop_
_geom_torsion_atom_site_label_1
_geom_torsion_atom_site_label_2
_geom_torsion_atom_site_label_3
_geom_torsion_atom_site_label_4
_geom_torsion
C7A O1 C2 O2 -166.8(2)
C7A O1 C2 C3 13.8(3)
O2 C2 C3 C3A -169.1(3)
O1 C2 C3 C3A 10.3(3)
C2 C3 C3A C7A -28.3(2)
C2 C3 C3A C4 92.2(2)
C3 C3A C4 C41 78.0(2)
C7A C3A C4 C41 -168.0(2)
C3 C3A C4 C42 -39.6(2)
C7A C3A C4 C42 74.3(2)
C3 C3A C4 C5 -160.97(18)
C7A C3A C4 C5 -47.0(3)
C41 C4 C5 C6 -179.2(2)
C42 C4 C5 C6 -61.8(3)
C3A C4 C5 C6 60.7(3)
C4 C5 C6 C7 -61.9(3)
C5 C6 C7 C7A 50.4(3)
C8 O3 C7A O1 64.6(2)
C8 O3 C7A C7 -57.3(3)
C8 O3 C7A C3A 173.04(19)
C2 O1 C7A O3 77.4(2)
C2 O1 C7A C7 -158.74(19)
C2 O1 C7A C3A -31.9(2)
C6 C7 C7A O3 -160.9(2)
C6 C7 C7A O1 78.7(2)
C6 C7 C7A C3A -39.0(3)
C3 C3A C7A O3 -75.5(2)
C4 C3A C7A O3 163.78(18)
C3 C3A C7A O1 36.4(2)
C4 C3A C7A O1 -84.4(2)
C3 C3A C7A C7 157.9(2)
C4 C3A C7A C7 37.2(3)
C41 C4 C42 N42 -12E1(4)
C5 C4 C42 N42 12E1(4)
C3A C4 C42 N42 -0E1(4)
C42 C4 C41 N41 -160(11)
C5 C4 C41 N41 -42(11)
C3A C4 C41 N41 80(11)
